data_4110306
loop_
_publ_author_name
'Howard M. Colquhoun'
'Zhixue Zhu'
'Christine J. Cardin'
'Yu Gan'
'Michael G. B. Drew'

_publ_section_title
;
 Sterically Controlled Recognition of Macromolecular Sequence Information
 by Molecular Tweezers
;
_journal_name_full 'Journal of the American Chemical Society'
_journal_page_first 16163
_journal_page_last 16174
_journal_paper_doi 10.1021/ja0759996
_journal_volume 129
_journal_year 2007
_chemical_formula_sum 'C82 H50 F30 N4 O11'
_chemical_formula_weight 1837.26
_chemical_name_systematic
; 
 ? 
;
_space_group_IT_number 14
_symmetry_cell_setting monoclinic
_symmetry_space_group_name_Hall '-P 2ybc'
_symmetry_space_group_name_H-M 'P 1 21/c 1'
_atom_sites_solution_hydrogens geom
_atom_sites_solution_primary direct
_atom_sites_solution_secondary difmap
_audit_creation_method SHELXL-97
_cell_angle_alpha 90.00
_cell_angle_beta 101.701(10)
_cell_angle_gamma 90.00
_cell_formula_units_Z 4
_cell_length_a 14.688(17)
_cell_length_b 25.33(3)
_cell_length_c 20.85(2)
_cell_measurement_reflns_used 39889
_cell_measurement_temperature 150(2)
_cell_measurement_theta_max 64.87
_cell_measurement_theta_min 3.07
_cell_volume 7596(15)
_computing_cell_refinement 'Crysalis, Oxford Diffraction'
_computing_data_collection 'Crysalis, Oxford Diffraction'
_computing_data_reduction 'Crysalis, Oxford Diffraction'
_computing_molecular_graphics PLATON(Spek,2004)
_computing_structure_refinement 'SHELXL-97 (Sheldrick, 1997)'
_computing_structure_solution 'SHELXS-97 (Sheldrick, 1997)'
_diffrn_ambient_temperature 150(2)
_diffrn_measured_fraction_theta_full 0.922
_diffrn_measured_fraction_theta_max 0.922
_diffrn_measurement_device 'Oxford Diffaction X-Calibur System'
_diffrn_measurement_method '321 frames, counting time 10 s.'
_diffrn_radiation_monochromator graphite
_diffrn_radiation_source 'fine-focus sealed tube'
_diffrn_radiation_type CuK\a
_diffrn_radiation_wavelength 1.54178
_diffrn_reflns_av_R_equivalents 0.0402
_diffrn_reflns_av_sigmaI/netI 0.0365
_diffrn_reflns_limit_h_max 16
_diffrn_reflns_limit_h_min -16
_diffrn_reflns_limit_k_max 28
_diffrn_reflns_limit_k_min -29
_diffrn_reflns_limit_l_max 17
_diffrn_reflns_limit_l_min -23
_diffrn_reflns_number 39889
_diffrn_reflns_theta_full 64.87
_diffrn_reflns_theta_max 64.87
_diffrn_reflns_theta_min 3.07
_diffrn_standards_decay_% n/a
_diffrn_standards_interval_count n/a
_diffrn_standards_interval_time n/a
_exptl_absorpt_coefficient_mu 1.389
_exptl_absorpt_correction_type none
_exptl_crystal_colour white
_exptl_crystal_density_diffrn 1.607
_exptl_crystal_description needle
_exptl_crystal_F_000 3712
_exptl_crystal_size_max 0.22
_exptl_crystal_size_mid 0.03
_exptl_crystal_size_min 0.03
_refine_diff_density_max 0.866
_refine_diff_density_min -0.620
_refine_diff_density_rms 0.108
_refine_ls_extinction_method none
_refine_ls_goodness_of_fit_ref 1.607
_refine_ls_hydrogen_treatment constr
_refine_ls_matrix_type full
_refine_ls_number_parameters 1243
_refine_ls_number_reflns 11888
_refine_ls_number_restraints 284
_refine_ls_restrained_S_all 1.639
_refine_ls_R_factor_all 0.1719
_refine_ls_R_factor_gt 0.1390
_refine_ls_shift/su_max 0.000
_refine_ls_shift/su_mean 0.000
_refine_ls_structure_factor_coef Fsqd
_refine_ls_weighting_details
;
_refine_ls_weighting_details 
  w=1/[\s^2^(Fo^2^)+(0.2000P)^2^+0.0000P] where P=(Fo^2^+2Fc^2^)/3 
;
_refine_ls_weighting_scheme calc
_refine_ls_wR_factor_gt 0.3862
_refine_ls_wR_factor_ref 0.4211
_reflns_number_gt 7502
_reflns_number_total 11888
_reflns_threshold_expression >2sigma(I)
_cod_data_source_file ja0759996si20070808_092706.cif
_cod_data_source_block cu2
_cod_database_code 4110306

loop_
_symmetry_equiv_pos_as_xyz
'x, y, z'
'-x, y+1/2, -z+1/2'
'-x, -y, -z'
'x, -y-1/2, z-1/2'

loop_
_atom_site_label
_atom_site_type_symbol
_atom_site_fract_x
_atom_site_fract_y
_atom_site_fract_z
_atom_site_U_iso_or_equiv
_atom_site_adp_type
_atom_site_occupancy
_atom_site_symmetry_multiplicity
_atom_site_calc_flag
_atom_site_refinement_flags
_atom_site_disorder_assembly
_atom_site_disorder_group
C61 C 0.0739(9) 0.5807(5) -0.1542(5) 0.129(4) Uani 1 1 d . D .
H61A H 0.0096 0.5758 -0.1759 0.155 Uiso 1 1 calc R . .
H61B H 0.1128 0.5622 -0.1794 0.155 Uiso 1 1 calc R . .
C100 C 0.0983(6) 0.6407(4) -0.1515(4) 0.105(3) Uani 1 1 d D . .
C101 C 0.1904(5) 0.6564(3) -0.1377(3) 0.0793(19) Uani 1 1 d D . .
C102 C 0.2644(6) 0.6191(4) -0.1276(3) 0.095(2) Uani 1 1 d D . .
H102 H 0.2523 0.5830 -0.1279 0.114 Uiso 1 1 calc R . .
C103 C 0.3529(7) 0.6373(5) -0.1176(4) 0.108(3) Uani 1 1 d D . .
H93 H 0.4021 0.6135 -0.1108 0.130 Uiso 1 1 calc R . .
C104 C 0.3719(5) 0.6937(4) -0.1174(3) 0.091(3) Uani 1 1 d D . .
C105 C 0.4627(6) 0.7096(5) -0.1105(4) 0.110(3) Uani 1 1 d D . .
H95 H 0.5109 0.6852 -0.1055 0.132 Uiso 1 1 calc R . .
C110 C 0.1518(8) 0.8035(5) -0.1397(4) 0.125(4) Uani 1 1 d D . .
H100 H 0.1059 0.8293 -0.1446 0.151 Uiso 1 1 calc R . .
C111 C 0.1287(5) 0.7476(3) -0.1439(3) 0.081(2) Uani 1 1 d D . .
C114 C 0.2064(5) 0.7121(4) -0.1351(3) 0.089(2) Uani 1 1 d D . .
C115 C 0.2971(5) 0.7274(4) -0.1243(3) 0.089(2) Uani 1 1 d D . .
C109 C 0.2447(7) 0.8164(4) -0.1280(3) 0.107(3) Uani 1 1 d D . .
H99 H 0.2583 0.8522 -0.1229 0.129 Uiso 1 1 calc R . .
C107 C 0.4113(8) 0.7992(6) -0.1150(4) 0.129(4) Uani 1 1 d D . .
H97 H 0.4261 0.8349 -0.1124 0.155 Uiso 1 1 calc R . .
C108 C 0.3207(7) 0.7830(4) -0.1228(3) 0.108(3) Uani 1 1 d D . .
C106 C 0.4794(9) 0.7622(5) -0.1113(5) 0.122(3) Uani 1 1 d D . .
H96 H 0.5402 0.7735 -0.1092 0.146 Uiso 1 1 calc R . .
C113 C 0.0252(6) 0.6777(6) -0.1632(4) 0.120(4) Uani 1 1 d D . .
H103 H -0.0356 0.6652 -0.1727 0.144 Uiso 1 1 calc R . .
C112 C 0.0399(7) 0.7320(7) -0.1611(4) 0.136(5) Uani 1 1 d D . .
H112 H -0.0089 0.7560 -0.1710 0.163 Uiso 1 1 calc R . .
N11 N 0.5250(3) 0.81081(18) 0.0517(2) 0.0558(10) Uani 1 1 d . . .
C12 C 0.5049(3) 0.7562(2) 0.0526(2) 0.0494(11) Uani 1 1 d . . .
C13 C 0.4057(3) 0.7423(2) 0.0478(2) 0.0473(11) Uani 1 1 d . . .
C14 C 0.3800(4) 0.6901(2) 0.0470(2) 0.0502(11) Uani 1 1 d . . .
H14 H 0.4253 0.6640 0.0507 0.060 Uiso 1 1 calc R . .
C15 C 0.2865(3) 0.67571(19) 0.0408(2) 0.0505(11) Uani 1 1 d . . .
H15 H 0.2700 0.6402 0.0403 0.061 Uiso 1 1 calc R . .
C16 C 0.2185(3) 0.71441(17) 0.0354(2) 0.0437(10) Uani 1 1 d . . .
C17 C 0.1199(3) 0.70005(19) 0.0291(2) 0.0472(11) Uani 1 1 d . . .
O17 O 0.0941(3) 0.65347(14) 0.02724(19) 0.0595(9) Uani 1 1 d . . .
N18 N 0.0555(3) 0.74006(16) 0.0245(2) 0.0498(10) Uani 1 1 d . . .
C19 C 0.0767(4) 0.7954(2) 0.0267(3) 0.0524(12) Uani 1 1 d . . .
C20 C 0.1771(3) 0.80931(18) 0.0341(2) 0.0468(11) Uani 1 1 d . . .
O19 O 0.0163(3) 0.82774(16) 0.0229(2) 0.0722(11) Uani 1 1 d . . .
C21 C 0.2025(4) 0.8615(2) 0.0363(3) 0.0569(13) Uani 1 1 d . . .
H21 H 0.1578 0.8877 0.0348 0.068 Uiso 1 1 calc R . .
C22 C 0.2965(4) 0.8751(2) 0.0408(3) 0.0579(13) Uani 1 1 d . . .
H22 H 0.3139 0.9104 0.0415 0.070 Uiso 1 1 calc R . .
C23 C 0.3615(4) 0.83682(19) 0.0441(3) 0.0511(11) Uani 1 1 d . . .
C24 C 0.4614(4) 0.8510(2) 0.0482(3) 0.0575(13) Uani 1 1 d . . .
O12 O 0.5662(2) 0.72356(16) 0.05669(19) 0.0601(9) Uani 1 1 d . . .
O24 O 0.4859(3) 0.89730(18) 0.0475(3) 0.0840(14) Uani 1 1 d . . .
C25 C 0.3385(3) 0.78236(18) 0.0434(2) 0.0447(10) Uani 1 1 d . . .
C26 C 0.2440(3) 0.76899(17) 0.0378(2) 0.0416(10) Uani 1 1 d . . .
C31 C 0.6220(4) 0.8254(2) 0.0536(3) 0.0583(13) Uani 1 1 d . . .
C32 C 0.6456(5) 0.8458(3) -0.0023(3) 0.0736(16) Uani 1 1 d . . .
H32 H 0.6007 0.8499 -0.0404 0.088 Uiso 1 1 calc R . .
C33 C 0.7372(5) 0.8600(3) -0.0008(4) 0.0816(18) Uani 1 1 d . . .
H33 H 0.7540 0.8739 -0.0380 0.098 Uiso 1 1 calc R . .
C34 C 0.8032(4) 0.8537(3) 0.0556(4) 0.0741(17) Uani 1 1 d . . .
H34 H 0.8647 0.8630 0.0563 0.089 Uiso 1 1 calc R . .
C35 C 0.7782(4) 0.8332(3) 0.1121(4) 0.0752(17) Uani 1 1 d . A .
C36 C 0.6854(4) 0.8194(2) 0.1101(3) 0.0651(14) Uani 1 1 d . . .
H36 H 0.6675 0.8063 0.1473 0.078 Uiso 1 1 calc R . .
C37 C 0.8477(5) 0.8280(3) 0.1729(4) 0.099(2) Uani 1 1 d D . .
F371 F 0.8380(6) 0.7848(4) 0.2059(4) 0.140(4) Uani 0.768(15) 1 d PD A 1
F372 F 0.9343(4) 0.8207(4) 0.1597(4) 0.126(3) Uani 0.768(15) 1 d PD A 1
F373 F 0.8542(7) 0.8698(4) 0.2093(5) 0.178(6) Uani 0.768(15) 1 d PD A 1
F374 F 0.8084(14) 0.8422(8) 0.2277(9) 0.091(6) Uiso 0.232(15) 1 d PD A 2
F375 F 0.9220(12) 0.8599(7) 0.1827(9) 0.091(6) Uiso 0.232(15) 1 d PD A 2
F376 F 0.8815(15) 0.7810(5) 0.1942(10) 0.091(6) Uiso 0.232(15) 1 d PD A 2
C41 C -0.0427(4) 0.7277(2) 0.0159(2) 0.0526(12) Uani 1 1 d . . .
C42 C -0.0781(4) 0.7087(3) 0.0682(3) 0.0675(15) Uani 1 1 d . . .
H42 H -0.0389 0.7026 0.1085 0.081 Uiso 1 1 calc R . .
C43 C -0.1725(4) 0.6990(3) 0.0595(3) 0.0710(16) Uani 1 1 d . . .
H43 H -0.1971 0.6874 0.0947 0.085 Uiso 1 1 calc R . .
C44 C -0.2301(4) 0.7062(3) -0.0003(3) 0.0719(16) Uani 1 1 d . . .
H44 H -0.2932 0.6989 -0.0058 0.086 Uiso 1 1 calc R . .
C45 C -0.1937(4) 0.7247(2) -0.0527(3) 0.0615(13) Uani 1 1 d . B .
C46 C -0.0988(4) 0.7362(2) -0.0434(3) 0.0604(13) Uani 1 1 d . . .
H46 H -0.0742 0.7495 -0.0778 0.072 Uiso 1 1 calc R . .
C47 C -0.2531(4) 0.7326(3) -0.1168(4) 0.0850(19) Uani 1 1 d D . .
F471 F -0.2057(4) 0.7288(3) -0.1674(2) 0.119(3) Uani 0.860(12) 1 d PD B 1
F472 F -0.3222(4) 0.6990(3) -0.1318(3) 0.117(3) Uani 0.860(12) 1 d PD B 1
F473 F -0.2890(4) 0.7819(2) -0.1281(3) 0.108(2) Uani 0.860(12) 1 d PD B 1
F474 F -0.3418(14) 0.7427(12) -0.1094(17) 0.104(12) Uiso 0.140(12) 1 d PD B 2
F475 F -0.263(2) 0.6903(8) -0.1562(14) 0.096(11) Uiso 0.140(12) 1 d PD B 2
F476 F -0.234(2) 0.7725(10) -0.1529(16) 0.119(14) Uiso 0.140(12) 1 d PD B 2
N52 N 0.1213(4) 0.5916(2) 0.1547(3) 0.0778(15) Uani 1 1 d D . .
H52 H 0.1107 0.6028 0.1150 0.093 Uiso 1 1 calc R C 1
C53 C 0.1193(6) 0.5388(3) 0.1642(3) 0.0803(18) Uani 1 1 d . D .
O53 O 0.1202(5) 0.5198(2) 0.2189(3) 0.1044(18) Uani 1 1 d . . .
C54 C 0.1241(7) 0.5048(3) 0.1081(4) 0.091(2) Uani 1 1 d . . .
C55 C 0.1158(6) 0.5227(3) 0.0451(4) 0.090(2) Uani 1 1 d . D .
H55 H 0.1117 0.5588 0.0368 0.107 Uiso 1 1 calc R . .
C56 C 0.1135(7) 0.4874(3) -0.0067(4) 0.095(2) Uani 1 1 d . . .
C57 C 0.1201(10) 0.4340(4) 0.0027(7) 0.137(4) Uani 1 1 d . D .
H57 H 0.1127 0.4107 -0.0324 0.165 Uiso 1 1 calc R . .
C58 C 0.1393(14) 0.4153(4) 0.0701(10) 0.181(7) Uani 1 1 d . . .
H58 H 0.1524 0.3798 0.0789 0.218 Uiso 1 1 calc R D .
C59 C 0.1381(11) 0.4496(4) 0.1201(6) 0.143(5) Uani 1 1 d . D .
H59 H 0.1466 0.4369 0.1627 0.171 Uiso 1 1 calc R . .
C60 C 0.1030(8) 0.5059(4) -0.0759(5) 0.115(3) Uani 1 1 d . D .
O60 O 0.1020(6) 0.4731(4) -0.1200(4) 0.138(3) Uani 1 1 d . . .
N61 N 0.0885(6) 0.5586(4) -0.0881(4) 0.119(3) Uani 1 1 d . . .
H61 H 0.0880 0.5795 -0.0557 0.142 Uiso 1 1 calc R D .
C500 C 0.1723(9) 0.3593(5) 0.7480(4) 0.119(3) Uani 1 1 d . . .
F501 F 0.1011(6) 0.3453(3) 0.7755(5) 0.161(3) Uani 1 1 d . . .
F502 F 0.1446(8) 0.3547(4) 0.6848(4) 0.187(4) Uani 1 1 d . . .
F503 F 0.2406(6) 0.3237(3) 0.7691(3) 0.144(2) Uani 1 1 d . . .
C504 C 0.2006(7) 0.4144(4) 0.7700(4) 0.101(2) Uani 1 1 d . . .
H504 H 0.1476 0.4382 0.7559 0.122 Uiso 1 1 calc R . .
O505 O 0.2244(5) 0.4146(3) 0.8379(4) 0.128(2) Uani 1 1 d . . .
H505 H 0.1777 0.4096 0.8530 0.154 Uiso 1 1 calc R . .
C506 C 0.2808(10) 0.4351(8) 0.7472(10) 0.170(7) Uani 1 1 d . . .
F507 F 0.2649(8) 0.4298(6) 0.6790(7) 0.231(6) Uani 1 1 d . . .
F508 F 0.3614(5) 0.4104(5) 0.7714(7) 0.213(5) Uani 1 1 d . . .
F509 F 0.2963(7) 0.4813(5) 0.7513(10) 0.245(7) Uani 1 1 d . . .
C600 C 0.0384(6) 0.5359(4) 0.6423(4) 0.092(2) Uani 1 1 d . . .
F601 F 0.1143(4) 0.5110(3) 0.6330(3) 0.138(2) Uani 1 1 d . . .
F602 F 0.0631(6) 0.5636(4) 0.6945(4) 0.173(3) Uani 1 1 d . . .
F603 F 0.0180(5) 0.5688(3) 0.5944(4) 0.162(3) Uani 1 1 d . . .
C604 C -0.0378(7) 0.5003(4) 0.6487(4) 0.094(2) Uani 1 1 d . . .
H604 H -0.0879 0.5219 0.6596 0.113 Uiso 1 1 calc R . .
O605 O -0.0105(6) 0.4648(3) 0.6989(4) 0.131(3) Uani 1 1 d . . .
H605 H 0.0393 0.4742 0.7214 0.157 Uiso 1 1 calc R . .
C606 C -0.0784(13) 0.4688(8) 0.5873(10) 0.175(8) Uani 1 1 d . . .
F607 F -0.0163(9) 0.4392(5) 0.5697(6) 0.232(6) Uani 1 1 d . . .
F608 F -0.1450(10) 0.4392(6) 0.5956(7) 0.271(8) Uani 1 1 d . . .
F609 F -0.1023(9) 0.5004(9) 0.5379(5) 0.266(9) Uani 1 1 d . . .
C800 C 0.4971(10) 0.4770(5) 0.6286(9) 0.146(5) Uani 1 1 d . . .
F801 F 0.4625(14) 0.5180(7) 0.6547(10) 0.309(11) Uani 1 1 d . . .
F802 F 0.4203(8) 0.4632(8) 0.5843(9) 0.282(8) Uani 1 1 d . . .
F803 F 0.5066(9) 0.4472(8) 0.6719(9) 0.356(14) Uani 1 1 d . . .
C804 C 0.5659(12) 0.4918(4) 0.5921(10) 0.167(6) Uani 1 1 d . . .
H804 H 0.5390 0.5183 0.5595 0.201 Uiso 1 1 calc R . .
O805 O 0.5955(9) 0.4520(5) 0.5617(5) 0.180(4) Uani 1 1 d . . .
H805 H 0.5647 0.4500 0.5243 0.216 Uiso 1 1 calc R . .
C806 C 0.6484(12) 0.5211(14) 0.6492(13) 0.276(18) Uani 1 1 d . . .
F807 F 0.7226(11) 0.5279(7) 0.6238(18) 0.48(2) Uani 1 1 d . . .
F808 F 0.6918(8) 0.4792(7) 0.6844(5) 0.243(7) Uani 1 1 d . . .
F809 F 0.6260(15) 0.5458(10) 0.6862(11) 0.381(16) Uani 1 1 d . . .
C700 C 0.6150(9) 0.4864(7) 0.9478(7) 0.141(4) Uani 1 1 d . . .
F701 F 0.6340(9) 0.4888(5) 1.0150(8) 0.228(5) Uani 1 1 d . . .
F702 F 0.6811(7) 0.4519(3) 0.9341(7) 0.224(6) Uani 1 1 d . . .
F703 F 0.5376(9) 0.4601(6) 0.9368(8) 0.252(7) Uani 1 1 d . . .
C704 C 0.6201(10) 0.5357(5) 0.9255(7) 0.137(4) Uani 1 1 d . . .
H704 H 0.6847 0.5471 0.9404 0.165 Uiso 1 1 calc R . .
O705 O 0.5666(8) 0.5728(4) 0.9454(5) 0.180(4) Uani 1 1 d . . .
H705 H 0.5414 0.5604 0.9738 0.215 Uiso 1 1 calc R . .
C706 C 0.6007(15) 0.5386(8) 0.8537(11) 0.187(7) Uani 1 1 d . . .
F707 F 0.6190(15) 0.5864(6) 0.8281(7) 0.279(8) Uani 1 1 d . . .
F709 F 0.5168(9) 0.5295(7) 0.8273(6) 0.241(6) Uani 1 1 d . . .
F708 F 0.6531(10) 0.5064(6) 0.8248(6) 0.231(5) Uani 1 1 d . . .
O999 O 0.6266(5) 0.6175(3) 0.0583(4) 0.123(2) Uani 1 1 d . . .
C199 C 0.1399(12) 0.6308(5) 0.2062(6) 0.085(4) Uani 0.684(9) 1 d PD D 1
H19A H 0.1426 0.6140 0.2484 0.102 Uiso 0.684(9) 1 calc PR D 1
H19B H 0.0901 0.6566 0.1998 0.102 Uiso 0.684(9) 1 calc PR D 1
C200 C 0.2342(6) 0.6589(4) 0.2052(4) 0.064(2) Uani 0.684(9) 1 d PD D 1
C213 C 0.3124(8) 0.6271(6) 0.2108(6) 0.080(4) Uani 0.684(9) 1 d PD D 1
H213 H 0.3043 0.5907 0.2109 0.096 Uiso 0.684(9) 1 calc PR D 1
C212 C 0.4012(6) 0.6465(4) 0.2163(6) 0.063(4) Uani 0.684(9) 1 d PD D 1
H212 H 0.4515 0.6235 0.2210 0.075 Uiso 0.684(9) 1 calc PR D 1
C211 C 0.4148(9) 0.7003(5) 0.2149(5) 0.078(4) Uani 0.684(9) 1 d PD D 1
C210 C 0.5035(9) 0.7252(7) 0.2200(4) 0.095(5) Uani 0.684(9) 1 d PD D 1
H210 H 0.5551 0.7036 0.2214 0.114 Uiso 0.684(9) 1 calc PR D 1
C209 C 0.5170(8) 0.7781(6) 0.2229(6) 0.084(3) Uani 0.684(9) 1 d PD D 1
H209 H 0.5764 0.7925 0.2289 0.101 Uiso 0.684(9) 1 calc PR D 1
C208 C 0.4371(8) 0.8106(6) 0.2166(7) 0.078(4) Uani 0.684(9) 1 d PD D 1
C207 C 0.4490(9) 0.8663(5) 0.2197(6) 0.101(4) Uani 0.684(9) 1 d PD D 1
H207 H 0.5081 0.8808 0.2240 0.121 Uiso 0.684(9) 1 calc PR D 1
C206 C 0.3721(9) 0.8993(5) 0.2163(6) 0.103(4) Uani 0.684(9) 1 d PD D 1
H206 H 0.3801 0.9357 0.2189 0.123 Uiso 0.684(9) 1 calc PR D 1
C205 C 0.2846(8) 0.8779(5) 0.2090(5) 0.086(3) Uani 0.684(9) 1 d PD D 1
H205 H 0.2338 0.9004 0.2052 0.103 Uiso 0.684(9) 1 calc PR D 1
C204 C 0.2694(7) 0.8223(6) 0.2070(7) 0.070(4) Uani 0.684(9) 1 d PD D 1
C203 C 0.1780(7) 0.8017(4) 0.1995(4) 0.064(2) Uani 0.684(9) 1 d PD D 1
H203 H 0.1268 0.8240 0.1945 0.077 Uiso 0.684(9) 1 calc PR D 1
C202 C 0.1673(6) 0.7490(4) 0.1997(4) 0.066(2) Uani 0.684(9) 1 d PD D 1
H202 H 0.1080 0.7352 0.1969 0.079 Uiso 0.684(9) 1 calc PR D 1
C201 C 0.2437(6) 0.7139(4) 0.2041(3) 0.057(2) Uani 0.684(9) 1 d PD D 1
C214 C 0.3344(8) 0.7345(3) 0.2091(3) 0.061(2) Uani 0.684(9) 1 d PD D 1
C215 C 0.3478(6) 0.7891(4) 0.2104(4) 0.068(3) Uani 0.684(9) 1 d PD D 1
C299 C 0.110(3) 0.6268(11) 0.2076(17) 0.091(12) Uiso 0.316(9) 1 d PD D 2
H29A H 0.1364 0.6100 0.2490 0.109 Uiso 0.316(9) 1 calc PR D 2
H29B H 0.0440 0.6316 0.2061 0.109 Uiso 0.316(9) 1 calc PR D 2
C300 C 0.1560(8) 0.6822(5) 0.2057(7) 0.048(4) Uiso 0.316(9) 1 d PD D 2
C301 C 0.2522(8) 0.6902(7) 0.2078(8) 0.031(4) Uiso 0.316(9) 1 d PD D 2
C302 C 0.3122(11) 0.6463(8) 0.2157(15) 0.069(9) Uiso 0.316(9) 1 d PD D 2
H302 H 0.2912 0.6133 0.2258 0.083 Uiso 0.316(9) 1 calc PR D 2
C303 C 0.4041(13) 0.6531(10) 0.208(3) 0.14(3) Uiso 0.316(9) 1 d PD D 2
H303 H 0.4369 0.6249 0.1955 0.170 Uiso 0.316(9) 1 calc PR D 2
C304 C 0.4464(15) 0.7030(7) 0.2201(18) 0.071(9) Uiso 0.316(9) 1 d PD D 2
C305 C 0.5439(16) 0.7065(7) 0.2270(12) 0.076(7) Uiso 0.316(9) 1 d PD D 2
H305 H 0.5826 0.6771 0.2308 0.091 Uiso 0.316(9) 1 calc PR D 2
C306 C 0.5764(13) 0.7579(6) 0.2274(11) 0.077(6) Uiso 0.316(9) 1 d PD D 2
H306 H 0.6402 0.7633 0.2331 0.093 Uiso 0.316(9) 1 calc PR D 2
C307 C 0.5183(13) 0.8017(7) 0.2198(14) 0.064(7) Uiso 0.316(9) 1 d PD D 2
H307 H 0.5447 0.8349 0.2178 0.077 Uiso 0.316(9) 1 calc PR D 2
C308 C 0.4240(12) 0.7985(8) 0.215(3) 0.074(10) Uiso 0.316(9) 1 d PD D 2
C309 C 0.3660(9) 0.8425(6) 0.2073(9) 0.064(5) Uiso 0.316(9) 1 d PD D 2
H309 H 0.3913 0.8761 0.2063 0.077 Uiso 0.316(9) 1 calc PR D 2
C310 C 0.2694(10) 0.8365(7) 0.2010(14) 0.036(6) Uiso 0.316(9) 1 d PD D 2
H310 H 0.2309 0.8659 0.1971 0.043 Uiso 0.316(9) 1 calc PR D 2
C311 C 0.2314(10) 0.7853(6) 0.2005(8) 0.055(4) Uiso 0.316(9) 1 d PD D 2
C312 C 0.1367(11) 0.7773(6) 0.1953(10) 0.058(5) Uiso 0.316(9) 1 d PD D 2
H312 H 0.0969 0.8062 0.1877 0.069 Uiso 0.316(9) 1 calc PR D 2
C313 C 0.0993(9) 0.7275(5) 0.2009(8) 0.055(4) Uiso 0.316(9) 1 d PD D 2
H313 H 0.0364 0.7240 0.2014 0.067 Uiso 0.316(9) 1 calc PR D 2
C314 C 0.2888(10) 0.7408(6) 0.2067(9) 0.044(5) Uiso 0.316(9) 1 d PD D 2
C315 C 0.3863(12) 0.7479(6) 0.2120(8) 0.049(4) Uiso 0.316(9) 1 d PD D 2

loop_
_atom_site_aniso_label
_atom_site_aniso_U_11
_atom_site_aniso_U_22
_atom_site_aniso_U_33
_atom_site_aniso_U_23
_atom_site_aniso_U_13
_atom_site_aniso_U_12
C61 0.156(9) 0.162(10) 0.073(5) -0.018(5) 0.030(5) -0.040(8)
C100 0.113(7) 0.151(8) 0.057(4) 0.006(4) 0.031(4) 0.003(6)
C101 0.098(5) 0.098(5) 0.045(3) -0.001(3) 0.023(3) -0.004(4)
C102 0.098(6) 0.131(7) 0.062(4) -0.006(4) 0.028(4) 0.000(5)
C103 0.106(6) 0.157(9) 0.066(4) -0.014(5) 0.028(4) 0.001(6)
C104 0.071(4) 0.167(9) 0.036(3) -0.004(4) 0.015(3) -0.004(5)
C105 0.099(6) 0.162(10) 0.075(5) 0.000(5) 0.030(4) 0.021(6)
C110 0.148(9) 0.163(10) 0.079(5) 0.023(6) 0.053(6) 0.054(8)
C111 0.087(5) 0.113(6) 0.046(3) 0.019(3) 0.018(3) 0.029(4)
C114 0.080(5) 0.148(8) 0.041(3) -0.001(3) 0.021(3) 0.008(5)
C115 0.098(6) 0.128(7) 0.044(3) -0.004(3) 0.021(3) 0.022(5)
C109 0.143(8) 0.134(7) 0.049(4) -0.001(4) 0.032(4) -0.026(7)
C107 0.139(9) 0.202(12) 0.051(4) -0.009(5) 0.031(5) -0.041(9)
C108 0.133(8) 0.149(9) 0.048(4) 0.014(4) 0.030(4) 0.052(7)
C106 0.123(8) 0.165(11) 0.082(6) 0.001(6) 0.031(5) 0.003(8)
C113 0.078(5) 0.224(14) 0.060(4) 0.025(6) 0.020(4) 0.010(7)
C112 0.104(8) 0.249(17) 0.063(5) 0.033(7) 0.041(5) 0.042(9)
N11 0.047(2) 0.062(3) 0.062(3) -0.0052(19) 0.0191(18) -0.005(2)
C12 0.049(3) 0.053(3) 0.050(3) -0.004(2) 0.018(2) -0.002(2)
C13 0.052(3) 0.056(3) 0.038(2) -0.0017(18) 0.0172(19) 0.000(2)
C14 0.053(3) 0.054(3) 0.046(3) 0.000(2) 0.016(2) 0.005(2)
C15 0.056(3) 0.048(2) 0.051(3) 0.001(2) 0.017(2) -0.001(2)
C16 0.054(3) 0.046(2) 0.033(2) -0.0005(17) 0.0122(18) 0.002(2)
C17 0.055(3) 0.053(3) 0.037(2) 0.0016(18) 0.0164(19) -0.002(2)
O17 0.058(2) 0.054(2) 0.069(2) 0.0005(16) 0.0186(17) -0.0054(16)
N18 0.050(2) 0.049(2) 0.057(2) 0.0023(17) 0.0258(18) 0.0000(18)
C19 0.056(3) 0.045(2) 0.064(3) -0.010(2) 0.030(2) -0.008(2)
C20 0.050(3) 0.046(2) 0.050(3) -0.0046(19) 0.024(2) -0.003(2)
O19 0.055(2) 0.060(2) 0.111(3) -0.003(2) 0.038(2) 0.0066(19)
C21 0.063(3) 0.049(3) 0.068(3) -0.003(2) 0.032(3) 0.004(2)
C22 0.056(3) 0.055(3) 0.069(3) -0.006(2) 0.028(2) -0.008(2)
C23 0.053(3) 0.049(3) 0.058(3) -0.007(2) 0.026(2) -0.001(2)
C24 0.046(3) 0.055(3) 0.077(3) -0.010(2) 0.025(2) -0.009(2)
O12 0.0502(19) 0.068(2) 0.067(2) -0.0021(17) 0.0226(16) 0.0043(18)
O24 0.059(2) 0.063(2) 0.135(4) -0.010(2) 0.032(2) -0.0107(19)
C25 0.052(3) 0.049(2) 0.039(2) 0.0047(18) 0.0218(19) 0.002(2)
C26 0.050(2) 0.044(2) 0.035(2) 0.0012(17) 0.0179(18) -0.0016(19)
C31 0.054(3) 0.062(3) 0.064(3) -0.009(2) 0.026(3) -0.007(2)
C32 0.065(3) 0.088(4) 0.071(4) 0.008(3) 0.022(3) -0.009(3)
C33 0.072(4) 0.100(5) 0.080(4) -0.002(4) 0.033(4) -0.019(4)
C34 0.059(3) 0.076(4) 0.099(5) -0.004(3) 0.044(4) -0.004(3)
C35 0.051(3) 0.077(4) 0.099(5) -0.008(3) 0.019(3) -0.005(3)
C36 0.054(3) 0.075(3) 0.073(4) -0.007(3) 0.030(3) 0.001(3)
C37 0.060(4) 0.121(7) 0.112(6) -0.001(5) 0.011(4) -0.016(4)
F371 0.108(5) 0.195(9) 0.105(5) 0.044(5) -0.006(4) -0.043(5)
F372 0.065(3) 0.176(8) 0.137(6) -0.003(5) 0.023(3) 0.015(4)
F373 0.160(9) 0.172(9) 0.161(9) -0.088(8) -0.062(7) 0.041(7)
C41 0.055(3) 0.055(3) 0.051(3) -0.004(2) 0.020(2) 0.001(2)
C42 0.066(3) 0.077(4) 0.067(3) 0.000(3) 0.031(3) -0.010(3)
C43 0.064(3) 0.098(4) 0.058(3) 0.002(3) 0.029(3) -0.008(3)
C44 0.057(3) 0.079(4) 0.086(4) -0.010(3) 0.028(3) -0.005(3)
C45 0.056(3) 0.061(3) 0.069(3) -0.005(2) 0.018(3) 0.002(2)
C46 0.061(3) 0.060(3) 0.065(3) -0.003(2) 0.025(3) 0.003(2)
C47 0.067(4) 0.101(5) 0.089(5) -0.008(4) 0.021(3) 0.001(4)
F471 0.095(4) 0.205(7) 0.059(3) -0.013(3) 0.021(2) 0.015(4)
F472 0.088(4) 0.155(6) 0.100(4) 0.000(4) 0.000(3) -0.041(4)
F473 0.123(4) 0.111(4) 0.085(3) 0.013(3) 0.013(3) 0.029(3)
N52 0.115(4) 0.065(3) 0.060(3) 0.010(2) 0.032(3) -0.003(3)
C53 0.117(5) 0.068(4) 0.061(4) 0.007(3) 0.031(3) -0.005(4)
O53 0.153(5) 0.088(3) 0.084(3) 0.027(3) 0.050(3) 0.014(3)
C54 0.130(6) 0.060(3) 0.096(5) 0.016(3) 0.049(5) 0.006(4)
C55 0.124(6) 0.063(4) 0.089(5) -0.003(3) 0.039(4) 0.002(4)
C56 0.112(6) 0.085(5) 0.095(5) -0.027(4) 0.036(4) -0.007(4)
C57 0.193(12) 0.073(5) 0.160(11) -0.026(6) 0.069(9) 0.004(6)
C58 0.270(19) 0.074(6) 0.238(18) 0.005(8) 0.141(16) 0.016(8)
C59 0.237(14) 0.077(5) 0.137(9) 0.021(6) 0.089(10) 0.019(7)
C60 0.156(9) 0.111(7) 0.087(6) -0.037(5) 0.044(5) -0.031(6)
O60 0.147(6) 0.157(6) 0.117(5) -0.063(5) 0.043(4) 0.002(5)
N61 0.151(7) 0.135(7) 0.079(5) -0.030(4) 0.043(4) -0.044(6)
C500 0.160(9) 0.136(8) 0.063(5) -0.016(5) 0.026(5) 0.030(7)
F501 0.142(5) 0.160(6) 0.185(7) 0.011(5) 0.045(5) -0.013(5)
F502 0.259(10) 0.176(7) 0.114(5) -0.031(5) 0.010(6) 0.049(7)
F503 0.189(6) 0.112(4) 0.138(5) -0.009(4) 0.051(4) 0.045(4)
C504 0.112(6) 0.101(6) 0.093(6) 0.006(4) 0.023(5) 0.029(5)
O505 0.132(5) 0.138(5) 0.109(5) -0.006(4) 0.010(4) 0.044(4)
C506 0.136(10) 0.186(15) 0.204(16) 0.111(13) 0.074(10) 0.039(10)
F507 0.192(9) 0.272(14) 0.267(13) 0.120(12) 0.139(10) 0.054(9)
F508 0.112(5) 0.219(10) 0.319(14) 0.088(10) 0.069(7) 0.032(6)
F509 0.153(7) 0.185(9) 0.39(2) 0.110(13) 0.041(9) -0.029(7)
C600 0.106(6) 0.103(5) 0.074(5) 0.005(4) 0.036(4) -0.011(5)
F601 0.107(4) 0.166(5) 0.153(5) 0.039(4) 0.058(4) 0.034(4)
F602 0.156(6) 0.213(8) 0.162(6) -0.066(6) 0.057(5) -0.077(6)
F603 0.154(5) 0.153(5) 0.200(7) 0.096(5) 0.089(5) 0.022(4)
C604 0.120(6) 0.104(5) 0.069(4) 0.003(4) 0.043(4) -0.011(5)
O605 0.157(6) 0.128(5) 0.128(5) 0.055(4) 0.075(5) 0.036(4)
C606 0.178(13) 0.190(14) 0.183(15) -0.086(13) 0.101(13) -0.095(12)
F607 0.274(12) 0.221(10) 0.250(12) -0.137(10) 0.168(11) -0.085(9)
F608 0.261(12) 0.303(15) 0.290(14) -0.171(13) 0.153(11) -0.166(13)
F609 0.195(10) 0.50(3) 0.098(6) -0.030(10) 0.006(6) -0.011(13)
C800 0.134(10) 0.110(8) 0.200(14) -0.009(9) 0.048(10) 0.003(7)
F801 0.39(2) 0.251(15) 0.38(2) 0.047(15) 0.29(2) 0.054(15)
F802 0.144(8) 0.35(2) 0.326(19) 0.061(17) -0.006(10) -0.034(11)
F803 0.191(9) 0.48(3) 0.39(2) 0.34(2) 0.053(11) -0.013(12)
C804 0.181(13) 0.070(5) 0.273(19) 0.040(8) 0.101(14) 0.039(7)
O805 0.206(10) 0.188(10) 0.140(8) -0.016(7) 0.022(7) 0.038(8)
C806 0.118(10) 0.46(4) 0.24(2) 0.25(3) 0.018(13) -0.031(17)
F807 0.201(12) 0.225(14) 1.08(7) 0.23(3) 0.25(3) 0.033(10)
F808 0.170(8) 0.41(2) 0.142(7) 0.061(10) 0.007(6) 0.045(10)
F809 0.32(2) 0.44(3) 0.38(3) -0.30(3) 0.065(17) 0.018(19)
C700 0.118(8) 0.174(13) 0.140(10) 0.031(9) 0.045(7) 0.010(9)
F701 0.231(11) 0.215(11) 0.250(14) 0.092(10) 0.081(10) 0.011(9)
F702 0.184(8) 0.118(5) 0.398(18) 0.031(8) 0.126(10) 0.046(5)
F703 0.196(10) 0.243(13) 0.347(19) -0.048(13) 0.122(12) -0.061(10)
C704 0.137(9) 0.121(8) 0.145(10) 0.009(7) 0.006(8) 0.053(7)
O705 0.188(9) 0.181(9) 0.161(8) -0.025(7) 0.015(7) 0.090(8)
C706 0.172(15) 0.168(15) 0.196(19) -0.028(14) -0.017(13) 0.041(12)
F707 0.46(3) 0.190(11) 0.173(10) 0.044(8) 0.020(12) 0.038(14)
F709 0.190(10) 0.321(18) 0.191(10) -0.076(11) -0.012(8) 0.027(10)
F708 0.260(12) 0.259(13) 0.190(9) -0.039(9) 0.080(9) 0.075(11)
O999 0.126(5) 0.092(4) 0.145(6) -0.008(4) 0.017(4) 0.005(4)
C199 0.126(15) 0.072(7) 0.057(6) -0.007(4) 0.017(7) -0.028(7)
C200 0.082(6) 0.078(6) 0.038(4) 0.001(4) 0.024(4) -0.002(5)
C213 0.120(10) 0.069(7) 0.062(6) 0.021(6) 0.043(6) 0.033(6)
C212 0.066(7) 0.076(6) 0.054(5) 0.025(5) 0.033(4) 0.034(5)
C211 0.067(7) 0.145(14) 0.026(4) -0.002(4) 0.022(5) -0.003(7)
C210 0.079(7) 0.178(15) 0.031(4) 0.002(6) 0.020(4) 0.021(10)
C209 0.081(7) 0.114(12) 0.064(6) 0.007(7) 0.025(5) 0.023(8)
C208 0.079(7) 0.125(10) 0.032(5) 0.003(6) 0.017(4) -0.027(8)
C207 0.102(8) 0.132(11) 0.077(7) -0.010(6) 0.036(6) -0.049(8)
C206 0.148(12) 0.087(7) 0.082(7) -0.018(6) 0.047(7) -0.042(8)
C205 0.086(7) 0.114(9) 0.063(6) -0.009(5) 0.025(5) -0.010(6)
C204 0.088(9) 0.081(9) 0.045(6) 0.004(7) 0.018(4) 0.010(6)
C203 0.066(6) 0.088(6) 0.037(4) -0.002(4) 0.009(3) 0.002(5)
C202 0.074(5) 0.079(6) 0.048(4) -0.004(4) 0.021(4) -0.004(5)
C201 0.084(7) 0.057(6) 0.034(4) 0.004(4) 0.023(3) 0.021(6)
C214 0.077(8) 0.083(6) 0.026(4) -0.001(3) 0.015(4) -0.001(6)
C215 0.071(5) 0.098(7) 0.035(4) -0.003(4) 0.010(3) -0.016(5)

loop_
_atom_type_symbol
_atom_type_description
_atom_type_scat_dispersion_real
_atom_type_scat_dispersion_imag
_atom_type_scat_source
C C 0.0181 0.0091 'International Tables Vol C Tables 4.2.6.8 and 6.1.1.4'
H H 0.0000 0.0000 'International Tables Vol C Tables 4.2.6.8 and 6.1.1.4'
N N 0.0311 0.0180 'International Tables Vol C Tables 4.2.6.8 and 6.1.1.4'
O O 0.0492 0.0322 'International Tables Vol C Tables 4.2.6.8 and 6.1.1.4'
F F 0.0727 0.0534 'International Tables Vol C Tables 4.2.6.8 and 6.1.1.4'

loop_
_geom_angle_atom_site_label_1
_geom_angle_atom_site_label_2
_geom_angle_atom_site_label_3
_geom_angle
N61 C61 C100 110.5(8)
C101 C100 C113 121.5(10)
C101 C100 C61 119.7(9)
C113 C100 C61 118.8(10)
C100 C101 C102 121.6(8)
C100 C101 C114 116.0(7)
C102 C101 C114 122.4(7)
C103 C102 C101 118.4(9)
C102 C103 C104 120.8(9)
C105 C104 C115 124.5(9)
C105 C104 C103 118.1(9)
C115 C104 C103 117.4(7)
C106 C105 C104 117.6(10)
C109 C110 C111 116.9(9)
C112 C111 C114 123.7(9)
C112 C111 C110 120.4(10)
C114 C111 C110 115.7(8)
C115 C114 C101 115.8(7)
C115 C114 C111 124.6(8)
C101 C114 C111 119.6(7)
C114 C115 C104 125.0(8)
C114 C115 C108 120.2(8)
C104 C115 C108 114.7(8)
C110 C109 C108 128.5(10)
C106 C107 C108 119.1(12)
C107 C108 C109 125.1(11)
C107 C108 C115 121.0(9)
C109 C108 C115 113.9(9)
C105 C106 C107 123.0(11)
C112 C113 C100 123.0(10)
C111 C112 C113 115.8(10)
C24 N11 C12 125.8(4)
C24 N11 C31 117.5(4)
C12 N11 C31 116.7(4)
O12 C12 N11 120.9(4)
O12 C12 C13 123.3(5)
N11 C12 C13 115.8(4)
C14 C13 C25 120.4(5)
C14 C13 C12 119.5(5)
C25 C13 C12 120.1(4)
C13 C14 C15 120.8(5)
C16 C15 C14 120.0(5)
C15 C16 C26 120.1(4)
C15 C16 C17 120.7(4)
C26 C16 C17 119.2(4)
O17 C17 N18 119.8(4)
O17 C17 C16 121.9(4)
N18 C17 C16 118.3(4)
C17 N18 C19 125.1(4)
C17 N18 C41 120.2(4)
C19 N18 C41 114.7(4)
O19 C19 N18 120.8(5)
O19 C19 C20 123.3(5)
N18 C19 C20 115.9(4)
C21 C20 C26 121.0(5)
C21 C20 C19 119.1(5)
C26 C20 C19 119.9(4)
C20 C21 C22 119.6(5)
C23 C22 C21 120.0(5)
C22 C23 C25 122.1(5)
C22 C23 C24 120.3(5)
C25 C23 C24 117.6(4)
O24 C24 N11 120.8(5)
O24 C24 C23 121.0(5)
N11 C24 C23 118.3(5)
C13 C25 C26 119.9(4)
C13 C25 C23 122.5(4)
C26 C25 C23 117.6(4)
C20 C26 C25 119.6(4)
C20 C26 C16 121.6(4)
C25 C26 C16 118.8(4)
C36 C31 C32 122.0(5)
C36 C31 N11 119.2(5)
C32 C31 N11 118.8(5)
C31 C32 C33 119.1(7)
C34 C33 C32 120.2(6)
C33 C34 C35 120.2(6)
C36 C35 C34 119.1(7)
C36 C35 C37 120.4(6)
C34 C35 C37 120.4(6)
C31 C36 C35 119.4(6)
F373 C37 F371 112.2(9)
F376 C37 F375 104.5(11)
F373 C37 F372 105.5(7)
F371 C37 F372 101.3(7)
F376 C37 F374 98.2(10)
F375 C37 F374 100.2(10)
F373 C37 C35 113.0(7)
F371 C37 C35 113.4(6)
F376 C37 C35 121.1(12)
F375 C37 C35 118.7(10)
F372 C37 C35 110.5(7)
F374 C37 C35 110.4(10)
C46 C41 C42 121.1(5)
C46 C41 N18 119.0(4)
C42 C41 N18 119.9(5)
C43 C42 C41 119.0(6)
C44 C43 C42 120.9(5)
C43 C44 C45 119.6(5)
C44 C45 C46 119.4(6)
C44 C45 C47 121.0(5)
C46 C45 C47 119.6(5)
C41 C46 C45 119.9(5)
F476 C47 F475 105.8(14)
F472 C47 F473 107.5(6)
F476 C47 F474 103.9(13)
F475 C47 F474 103.4(13)
F472 C47 F471 105.0(6)
F473 C47 F471 99.9(6)
F472 C47 C45 114.8(6)
F476 C47 C45 118.1(17)
F475 C47 C45 115.0(15)
F473 C47 C45 115.2(6)
F474 C47 C45 109.2(15)
F471 C47 C45 113.0(5)
C53 N52 C199 125.2(7)
C53 N52 C299 119.1(14)
O53 C53 N52 121.5(6)
O53 C53 C54 120.9(6)
N52 C53 C54 117.4(5)
C55 C54 C59 118.2(8)
C55 C54 C53 124.0(6)
C59 C54 C53 117.8(8)
C54 C55 C56 120.8(7)
C57 C56 C55 122.1(9)
C57 C56 C60 116.1(8)
C55 C56 C60 121.8(8)
C56 C57 C58 117.1(10)
C59 C58 C57 120.1(10)
C58 C59 C54 121.1(11)
O60 C60 N61 122.6(10)
O60 C60 C56 119.3(10)
N61 C60 C56 117.9(7)
C60 N61 C61 122.4(8)
F502 C500 F501 107.3(11)
F502 C500 F503 109.2(8)
F501 C500 F503 106.0(10)
F502 C500 C504 113.8(10)
F501 C500 C504 107.9(8)
F503 C500 C504 112.2(10)
O505 C504 C506 106.2(12)
O505 C504 C500 108.2(8)
C506 C504 C500 115.2(12)
F509 C506 F508 106.8(17)
F509 C506 F507 99.1(13)
F508 C506 F507 106.8(15)
F509 C506 C504 119.1(17)
F508 C506 C504 114.8(10)
F507 C506 C504 108.5(17)
F602 C600 F603 106.4(9)
F602 C600 F601 106.3(8)
F603 C600 F601 105.3(6)
F602 C600 C604 110.5(7)
F603 C600 C604 114.0(8)
F601 C600 C604 113.7(8)
O605 C604 C600 111.2(8)
O605 C604 C606 107.5(12)
C600 C604 C606 115.0(7)
F608 C606 F607 107.6(15)
F608 C606 F609 112(2)
F607 C606 F609 103.1(14)
F608 C606 C604 112.0(12)
F607 C606 C604 111.4(17)
F609 C606 C604 110.0(15)
F803 C800 F801 100.7(19)
F803 C800 F802 108.3(16)
F801 C800 F802 98.5(16)
F803 C800 C804 126.5(15)
F801 C800 C804 112.7(12)
F802 C800 C804 106.6(17)
O805 C804 C800 113.2(12)
O805 C804 C806 114.7(17)
C800 C804 C806 102.9(15)
F809 C806 F807 127(4)
F809 C806 F808 104(2)
F807 C806 F808 89.0(18)
F809 C806 C804 118.3(19)
F807 C806 C804 108(3)
F808 C806 C804 103(2)
F703 C700 C704 121.8(15)
F703 C700 F701 101.1(12)
C704 C700 F701 107.4(15)
F703 C700 F702 105.4(15)
C704 C700 F702 115.3(11)
F701 C700 F702 103.5(13)
C700 C704 O705 117.8(14)
C700 C704 C706 112.9(15)
O705 C704 C706 106.0(11)
F709 C706 F708 106.9(17)
F709 C706 F707 104.1(18)
F708 C706 F707 101(2)
F709 C706 C704 114(2)
F708 C706 C704 114.5(15)
F707 C706 C704 115.4(16)
N52 C199 C200 109.7(10)
C213 C200 C201 119.7(10)
C213 C200 C199 117.2(11)
C201 C200 C199 123.0(9)
C212 C213 C200 123.6(12)
C213 C212 C211 119.3(10)
C212 C211 C210 124.6(11)
C212 C211 C214 118.3(10)
C210 C211 C214 117.1(11)
C209 C210 C211 124.2(13)
C210 C209 C208 117.4(13)
C215 C208 C209 121.5(13)
C215 C208 C207 119.6(10)
C209 C208 C207 118.8(13)
C206 C207 C208 120.1(10)
C205 C206 C207 119.9(11)
C206 C205 C204 122.0(11)
C215 C204 C203 121.9(12)
C215 C204 C205 117.7(10)
C203 C204 C205 120.4(10)
C202 C203 C204 118.3(10)
C203 C202 C201 122.1(9)
C200 C201 C214 117.5(8)
C200 C201 C202 123.0(8)
C214 C201 C202 119.5(9)
C215 C214 C201 119.7(10)
C215 C214 C211 118.8(10)
C201 C214 C211 121.5(9)
C214 C215 C208 120.9(10)
C214 C215 C204 118.5(10)
C208 C215 C204 120.6(10)
N52 C299 C300 114.5(17)
C313 C300 C301 117.2(10)
C313 C300 C299 118.7(19)
C301 C300 C299 124(2)
C314 C301 C302 119.6(12)
C314 C301 C300 121.0(11)
C302 C301 C300 119.2(14)
C303 C302 C301 119.0(16)
C302 C303 C304 119.5(18)
C303 C304 C305 118.4(14)
C303 C304 C315 117.0(18)
C305 C304 C315 123.5(17)
C306 C305 C304 113.6(17)
C305 C306 C307 123.2(14)
C308 C307 C306 123.3(15)
C307 C308 C315 116.4(15)
C307 C308 C309 123.0(16)
C315 C308 C309 120.3(14)
C308 C309 C310 120.3(13)
C309 C310 C311 119.4(13)
C312 C311 C314 117.7(12)
C312 C311 C310 121.6(13)
C314 C311 C310 120.7(13)
C311 C312 C313 122.2(13)
C312 C313 C300 120.5(10)
C301 C314 C311 121.2(12)
C301 C314 C315 120.1(13)
C311 C314 C315 118.7(13)
C308 C315 C314 120.3(14)
C308 C315 C304 119.8(15)
C314 C315 C304 119.7(15)

loop_
_geom_bond_atom_site_label_1
_geom_bond_atom_site_label_2
_geom_bond_distance
C61 N61 1.463(14)
C61 C100 1.560(16)
C100 C101 1.383(11)
C100 C113 1.408(13)
C101 C102 1.424(11)
C101 C114 1.429(10)
C102 C103 1.356(11)
C103 C104 1.455(12)
C104 C105 1.373(11)
C104 C115 1.376(10)
C105 C106 1.354(13)
C110 C109 1.376(12)
C110 C111 1.454(13)
C111 C112 1.340(12)
C111 C114 1.435(10)
C114 C115 1.362(10)
C115 C108 1.450(12)
C109 C108 1.387(12)
C107 C106 1.362(14)
C107 C108 1.370(12)
C113 C112 1.393(14)
N11 C24 1.373(8)
N11 C12 1.415(7)
N11 C31 1.466(7)
C12 O12 1.212(6)
C12 C13 1.483(7)
C13 C14 1.374(8)
C13 C25 1.406(7)
C14 C15 1.402(8)
C15 C16 1.387(7)
C16 C26 1.430(7)
C16 C17 1.473(7)
C17 O17 1.237(6)
C17 N18 1.377(7)
N18 C19 1.436(7)
N18 C41 1.451(7)
C19 O19 1.198(7)
C19 C20 1.494(7)
C20 C21 1.371(7)
C20 C26 1.408(7)
C21 C22 1.408(8)
C22 C23 1.353(8)
C23 C25 1.420(7)
C23 C24 1.497(8)
C24 O24 1.228(7)
C25 C26 1.409(7)
C31 C36 1.355(9)
C31 C32 1.380(9)
C32 C33 1.388(10)
C33 C34 1.372(11)
C34 C35 1.403(10)
C35 C36 1.400(9)
C35 C37 1.463(12)
C37 F373 1.292(9)
C37 F371 1.315(9)
C37 F376 1.332(13)
C37 F375 1.340(12)
C37 F372 1.368(8)
C37 F374 1.426(13)
C41 C46 1.356(8)
C41 C42 1.386(8)
C42 C43 1.383(9)
C43 C44 1.369(10)
C44 C45 1.392(9)
C45 C46 1.399(8)
C45 C47 1.454(10)
C47 F472 1.313(8)
C47 F476 1.322(14)
C47 F475 1.341(14)
C47 F473 1.357(9)
C47 F474 1.367(14)
C47 F471 1.380(8)
N52 C53 1.353(9)
N52 C199 1.447(11)
N52 C299 1.45(2)
C53 O53 1.236(8)
C53 C54 1.465(11)
C54 C55 1.372(11)
C54 C59 1.428(12)
C55 C56 1.399(11)
C56 C57 1.367(14)
C56 C60 1.494(15)
C57 C58 1.46(2)
C58 C59 1.360(19)
C60 O60 1.238(11)
C60 N61 1.366(15)
C500 F502 1.302(12)
C500 F501 1.339(14)
C500 F503 1.355(13)
C500 C504 1.502(16)
C504 O505 1.387(12)
C504 C506 1.456(17)
C506 F509 1.19(2)
C506 F508 1.343(16)
C506 F507 1.40(3)
C600 F602 1.284(11)
C600 F603 1.290(11)
C600 F601 1.328(11)
C600 C604 1.463(12)
C604 O605 1.378(11)
C604 C606 1.524(17)
C606 F608 1.273(16)
C606 F607 1.29(2)
C606 F609 1.29(3)
C800 F803 1.165(18)
C800 F801 1.320(19)
C800 F802 1.35(2)
C800 C804 1.43(2)
C804 O805 1.312(16)
C804 C806 1.69(3)
C806 F809 1.09(4)
C806 F807 1.32(2)
C806 F808 1.37(3)
C700 F703 1.299(18)
C700 C704 1.34(2)
C700 F701 1.373(19)
C700 F702 1.379(16)
C704 O705 1.344(14)
C704 C706 1.47(2)
C706 F709 1.26(2)
C706 F708 1.35(2)
C706 F707 1.37(3)
C199 C200 1.561(16)
C200 C213 1.387(12)
C200 C201 1.401(12)
C213 C212 1.377(13)
C212 C211 1.377(13)
C211 C210 1.433(15)
C211 C214 1.450(14)
C210 C209 1.355(16)
C209 C208 1.418(14)
C208 C215 1.403(13)
C208 C207 1.420(16)
C207 C206 1.395(15)
C206 C205 1.374(14)
C205 C204 1.426(15)
C204 C215 1.416(13)
C204 C203 1.420(14)
C203 C202 1.342(12)
C202 C201 1.422(12)
C201 C214 1.415(13)
C214 C215 1.395(12)
C299 C300 1.563(19)
C300 C313 1.409(14)
C300 C301 1.419(13)
C301 C314 1.392(16)
C301 C302 1.407(17)
C302 C303 1.401(17)
C303 C304 1.407(18)
C304 C305 1.413(17)
C304 C315 1.429(18)
C305 C306 1.386(17)
C306 C307 1.390(15)
C307 C308 1.371(17)
C308 C315 1.392(19)
C308 C309 1.393(16)
C309 C310 1.407(14)
C310 C311 1.409(15)
C311 C312 1.389(15)
C311 C314 1.399(17)
C312 C313 1.391(14)
C314 C315 1.426(16)
